data_7231656
loop_
_publ_author_name
'Urvashi, Urvashi'
'Tandon, Vibha'
'Das, Parthasarathi'
'Kukreti, S.'

_publ_section_title
;
 Synthesis of 3,6-diaryl-1H-pyrazolo[3,4-b]pyridines via one-pot
 sequential Suzuki--Miyaura coupling
;
_journal_issue 61
_journal_name_full 'RSC Advances'
_journal_page_first 34883
_journal_paper_doi 10.1039/C8RA07104G
_journal_volume 8
_journal_year 2018
_chemical_formula_moiety 'C15 H9 F6 N3'
_chemical_formula_sum 'C15 H9 F6 N3'
_chemical_formula_weight 345.25
_space_group_crystal_system triclinic
_space_group_IT_number 2
_space_group_name_Hall '-P 1'
_space_group_name_H-M_alt 'P -1'
_symmetry_space_group_name_Hall '-P 1'
_symmetry_space_group_name_H-M 'P -1'
_atom_sites_solution_hydrogens geom
_audit_creation_method SHELXL-2016/4
_audit_update_record
;
2018-03-10 deposited with the CCDC.
2018-09-20 downloaded from the CCDC.
;
_cell_angle_alpha 87.684(7)
_cell_angle_beta 88.220(7)
_cell_angle_gamma 75.359(8)
_cell_formula_units_Z 4
_cell_length_a 9.9699(8)
_cell_length_b 11.2846(10)
_cell_length_c 13.4112(11)
_cell_measurement_reflns_used 2323
_cell_measurement_temperature 293(2)
_cell_measurement_theta_max 21.5150
_cell_measurement_theta_min 3.4860
_cell_volume 1458.3(2)
_computing_cell_refinement 'X-calibur S SAINT'
_computing_data_collection 'X-calibur S oxford'
_computing_data_reduction 'X-calibur S SAINT'
_computing_molecular_graphics 'Oxford SHELXTL'
_computing_publication_material 'Oxford SHELXTL'
_computing_structure_refinement 'SHELXL-2016/4 (Sheldrick, 2016)'
_computing_structure_solution 'SHELXS-97 (Sheldrick, 1990)'
_diffrn_ambient_temperature 293(2)
_diffrn_measured_fraction_theta_full 0.998
_diffrn_measured_fraction_theta_max 0.998
_diffrn_measurement_device_type 'Xcalibur, Sapphire3'
_diffrn_measurement_method '\w scans'
_diffrn_radiation_type MoK\a
_diffrn_radiation_wavelength 0.71073
_diffrn_reflns_av_R_equivalents 0.0433
_diffrn_reflns_av_unetI/netI 0.0635
_diffrn_reflns_Laue_measured_fraction_full 0.998
_diffrn_reflns_Laue_measured_fraction_max 0.998
_diffrn_reflns_limit_h_max 11
_diffrn_reflns_limit_h_min -11
_diffrn_reflns_limit_k_max 12
_diffrn_reflns_limit_k_min -13
_diffrn_reflns_limit_l_max 15
_diffrn_reflns_limit_l_min -15
_diffrn_reflns_number 16198
_diffrn_reflns_point_group_measured_fraction_full 0.998
_diffrn_reflns_point_group_measured_fraction_max 0.998
_diffrn_reflns_theta_full 25.000
_diffrn_reflns_theta_max 25.000
_diffrn_reflns_theta_min 3.152
_diffrn_source 'fine-focus sealed tube'
_exptl_absorpt_coefficient_mu 0.150
_exptl_absorpt_correction_type none
_exptl_crystal_colour COLOURLESS
_exptl_crystal_density_diffrn 1.573
_exptl_crystal_density_method 'not measured'
_exptl_crystal_description BLOCK
_exptl_crystal_F_000 696
_exptl_crystal_size_max 0.28
_exptl_crystal_size_mid 0.19
_exptl_crystal_size_min 0.12
_refine_diff_density_max 0.717
_refine_diff_density_min -0.528
_refine_diff_density_rms 0.063
_refine_ls_extinction_method none
_refine_ls_goodness_of_fit_ref 1.064
_refine_ls_hydrogen_treatment constr
_refine_ls_matrix_type full
_refine_ls_number_parameters 433
_refine_ls_number_reflns 5119
_refine_ls_number_restraints 0
_refine_ls_restrained_S_all 1.064
_refine_ls_R_factor_all 0.1665
_refine_ls_R_factor_gt 0.1064
_refine_ls_shift/su_max 0.000
_refine_ls_shift/su_mean 0.000
_refine_ls_structure_factor_coef Fsqd
_refine_ls_weighting_details 'w=1/[\s^2^(Fo^2^)+(0.1514P)^2^+1.7728P] where P=(Fo^2^+2Fc^2^)/3'
_refine_ls_weighting_scheme calc
_refine_ls_wR_factor_gt 0.2881
_refine_ls_wR_factor_ref 0.3417
_reflns_Friedel_coverage 0.000
_reflns_number_gt 2783
_reflns_number_total 5119
_reflns_threshold_expression 'I > 2\s(I)'
_cod_data_source_file c8ra07104g2.cif
_cod_data_source_block shelx_CCDC1
_cod_database_code 7231656
_shelx_shelxl_version_number 2016/4
_shelx_space_group_comment
;
The symmetry employed for this shelxl refinement is uniquely defined
by the following loop, which should always be used as a source of
symmetry information in preference to the above space-group names.
They are only intended as comments.
;

loop_
_space_group_symop_operation_xyz
'x, y, z'
'-x, -y, -z'

loop_
_atom_site_label
_atom_site_type_symbol
_atom_site_fract_x
_atom_site_fract_y
_atom_site_fract_z
_atom_site_U_iso_or_equiv
_atom_site_adp_type
_atom_site_occupancy
_atom_site_site_symmetry_order
_atom_site_calc_flag
_atom_site_refinement_flags_posn
_atom_site_refinement_flags_adp
F12 F 0.5370(5) 1.2416(5) 0.3086(3) 0.1317(17) Uani 1 1 d . .
N5 N 0.3499(5) 1.0993(4) 0.8183(3) 0.0632(12) Uani 1 1 d . .
N3 N 0.4465(5) 0.2802(4) 0.9992(3) 0.0625(12) Uani 1 1 d . .
F10 F 0.7423(6) 1.1584(5) 0.2775(3) 0.145(2) Uani 1 1 d . .
N6 N 0.4587(5) 1.0487(4) 0.7575(3) 0.0659(12) Uani 1 1 d . .
N4 N 0.1697(5) 1.2818(5) 0.8288(4) 0.0681(13) Uani 1 1 d . .
N2 N 0.3327(5) 0.3317(4) 1.0534(3) 0.0658(12) Uani 1 1 d . .
N1 N 0.1558(5) 0.5180(5) 1.0549(3) 0.0680(13) Uani 1 1 d . .
F3 F 0.9987(6) 0.0458(4) 0.7620(4) 0.163(3) Uani 1 1 d . .
F2 F 0.9595(6) 0.0675(5) 0.9111(4) 0.150(2) Uani 1 1 d . .
F1 F 0.8465(5) -0.0252(4) 0.8336(5) 0.162(3) Uani 1 1 d . .
F11 F 0.6870(7) 1.3135(5) 0.3669(4) 0.155(2) Uani 1 1 d . .
C21 C 0.4577(5) 1.1291(5) 0.6824(4) 0.0559(13) Uani 1 1 d . .
C5 C 0.2716(5) 0.4460(5) 1.0166(4) 0.0561(13) Uani 1 1 d . .
F6 F 0.8218(7) 0.4112(5) 0.5641(4) 0.207(4) Uani 1 1 d . .
C4 C 0.3526(5) 0.4714(5) 0.9351(4) 0.0521(12) Uani 1 1 d . .
C7 C 0.5808(5) 0.3286(5) 0.8574(4) 0.0558(13) Uani 1 1 d . .
C22 C 0.5635(5) 1.0947(5) 0.6022(4) 0.0539(13) Uani 1 1 d . .
C19 C 0.3482(5) 1.2357(5) 0.6955(4) 0.0535(13) Uani 1 1 d . .
C20 C 0.2809(5) 1.2110(5) 0.7838(4) 0.0574(13) Uani 1 1 d . .
C8 C 0.5973(5) 0.4047(5) 0.7751(4) 0.0584(13) Uani 1 1 d . .
H00L H 0.532280 0.478940 0.764043 0.070 Uiso 1 1 calc R U
C9 C 0.7093(6) 0.3699(5) 0.7106(4) 0.0599(14) Uani 1 1 d . .
C6 C 0.4620(5) 0.3622(5) 0.9280(4) 0.0556(13) Uani 1 1 d . .
C10 C 0.8086(6) 0.2614(5) 0.7259(4) 0.0596(14) Uani 1 1 d . .
H00O H 0.884985 0.239686 0.682739 0.072 Uiso 1 1 calc R U
C12 C 0.6804(5) 0.2185(5) 0.8711(4) 0.0588(14) Uani 1 1 d . .
H00P H 0.670968 0.166189 0.924701 0.071 Uiso 1 1 calc R U
C11 C 0.7927(5) 0.1856(5) 0.8066(4) 0.0574(13) Uani 1 1 d . .
F4 F 0.6143(6) 0.4852(7) 0.5722(5) 0.185(3) Uani 1 1 d . .
C24 C 0.6624(6) 1.1304(5) 0.4412(4) 0.0637(14) Uani 1 1 d . .
C27 C 0.6673(5) 0.9868(5) 0.6110(4) 0.0599(14) Uani 1 1 d . .
H00T H 0.669679 0.937133 0.668324 0.072 Uiso 1 1 calc R U
C25 C 0.7642(6) 1.0232(5) 0.4515(4) 0.0639(15) Uani 1 1 d . .
H00U H 0.830578 0.999230 0.401072 0.077 Uiso 1 1 calc R U
C23 C 0.5629(6) 1.1661(5) 0.5151(4) 0.0630(14) Uani 1 1 d . .
H00V H 0.494545 1.238798 0.506675 0.076 Uiso 1 1 calc R U
F5 F 0.7364(10) 0.5556(6) 0.6499(5) 0.210(4) Uani 1 1 d . .
C26 C 0.7668(6) 0.9515(5) 0.5374(4) 0.0632(15) Uani 1 1 d . .
C3 C 0.3062(6) 0.5853(5) 0.8876(4) 0.0695(16) Uani 1 1 d . .
H00Y H 0.354592 0.608912 0.833069 0.083 Uiso 1 1 calc R U
C14 C 0.7265(8) 0.4506(6) 0.6259(5) 0.083(2) Uani 1 1 d . .
C18 C 0.2932(6) 1.3502(5) 0.6491(4) 0.0688(16) Uani 1 1 d . .
H010 H 0.332565 1.374544 0.590461 0.083 Uiso 1 1 calc R U
C29 C 0.6608(7) 1.2101(7) 0.3510(5) 0.0793(18) Uani 1 1 d . .
C13 C 0.8974(7) 0.0678(6) 0.8251(5) 0.0760(17) Uani 1 1 d . .
C1 C 0.1152(6) 0.6247(6) 1.0057(4) 0.0724(17) Uani 1 1 d . .
H013 H 0.033636 0.678683 1.027230 0.087 Uiso 1 1 calc R U
C16 C 0.1209(6) 1.3876(6) 0.7805(5) 0.0733(17) Uani 1 1 d . .
H015 H 0.041998 1.440684 0.806932 0.088 Uiso 1 1 calc R U
C17 C 0.1788(6) 1.4252(6) 0.6935(5) 0.0758(17) Uani 1 1 d . .
H016 H 0.139784 1.502215 0.664847 0.091 Uiso 1 1 calc R U
C2 C 0.1864(7) 0.6619(6) 0.9238(5) 0.0801(18) Uani 1 1 d . .
H017 H 0.152429 0.738885 0.893612 0.096 Uiso 1 1 calc R U
C15 C 0.2825(8) 0.2654(6) 1.1342(5) 0.093(2) Uani 1 1 d . .
H01A H 0.200690 0.317150 1.163825 0.140 Uiso 1 1 calc R U
H01B H 0.260629 0.194174 1.109092 0.140 Uiso 1 1 calc R U
H01C H 0.352652 0.240555 1.183653 0.140 Uiso 1 1 calc R U
C30 C 0.3226(7) 1.0334(6) 0.9083(4) 0.0789(18) Uani 1 1 d . .
H01D H 0.389465 0.955588 0.912994 0.118 Uiso 1 1 calc R U
H01E H 0.328998 1.080178 0.965322 0.118 Uiso 1 1 calc R U
H01F H 0.231097 1.020598 0.906143 0.118 Uiso 1 1 calc R U
C28 C 0.8737(7) 0.8372(6) 0.5508(6) 0.085(2) Uani 1 1 d . .
F9 F 0.9699(9) 0.8203(7) 0.4907(8) 0.300(7) Uani 1 1 d . .
F7 F 0.8382(7) 0.7434(5) 0.5451(9) 0.243(5) Uani 1 1 d . .
F8 F 0.9331(10) 0.8192(8) 0.6291(7) 0.285(7) Uani 1 1 d . .

loop_
_atom_site_aniso_label
_atom_site_aniso_U_11
_atom_site_aniso_U_22
_atom_site_aniso_U_33
_atom_site_aniso_U_23
_atom_site_aniso_U_13
_atom_site_aniso_U_12
F12 0.116(4) 0.164(4) 0.100(3) 0.049(3) -0.008(3) -0.014(3)
N5 0.064(3) 0.068(3) 0.055(3) 0.003(2) 0.012(2) -0.015(2)
N3 0.063(3) 0.070(3) 0.054(3) 0.002(2) 0.011(2) -0.018(2)
F10 0.161(4) 0.142(4) 0.089(3) 0.032(3) 0.059(3) 0.029(3)
N6 0.055(3) 0.076(3) 0.063(3) 0.004(2) 0.015(2) -0.013(2)
N4 0.059(3) 0.075(3) 0.068(3) -0.006(3) 0.015(2) -0.013(2)
N2 0.069(3) 0.072(3) 0.056(3) 0.003(2) 0.015(2) -0.020(2)
N1 0.058(3) 0.081(3) 0.061(3) -0.011(3) 0.017(2) -0.013(3)
F3 0.141(4) 0.123(4) 0.166(5) 0.049(3) 0.082(4) 0.059(3)
F2 0.140(4) 0.132(4) 0.144(4) 0.008(3) -0.050(4) 0.033(3)
F1 0.116(4) 0.062(3) 0.305(8) 0.030(4) -0.010(4) -0.019(3)
F11 0.275(7) 0.127(4) 0.095(3) 0.023(3) 0.003(4) -0.116(5)
C21 0.056(3) 0.063(3) 0.049(3) 0.000(2) 0.004(2) -0.017(3)
C5 0.053(3) 0.071(4) 0.047(3) 0.000(3) 0.003(2) -0.021(3)
F6 0.213(6) 0.161(5) 0.163(5) 0.095(4) 0.136(5) 0.076(4)
C4 0.046(3) 0.066(3) 0.048(3) -0.004(2) 0.004(2) -0.022(3)
C7 0.047(3) 0.069(3) 0.050(3) 0.003(2) 0.005(2) -0.014(3)
C22 0.044(3) 0.060(3) 0.057(3) -0.007(2) 0.009(2) -0.013(2)
C19 0.054(3) 0.063(3) 0.047(3) -0.006(2) 0.008(2) -0.021(3)
C20 0.051(3) 0.067(4) 0.054(3) -0.008(3) 0.009(2) -0.013(3)
C8 0.055(3) 0.063(3) 0.052(3) -0.001(2) 0.009(2) -0.006(3)
C9 0.062(3) 0.061(3) 0.053(3) 0.002(2) 0.003(3) -0.009(3)
C6 0.050(3) 0.068(3) 0.049(3) 0.003(2) 0.003(2) -0.016(3)
C10 0.058(3) 0.066(3) 0.054(3) -0.002(3) 0.009(3) -0.017(3)
C12 0.060(3) 0.063(3) 0.053(3) 0.010(2) 0.005(3) -0.016(3)
C11 0.059(3) 0.058(3) 0.057(3) -0.003(2) 0.002(3) -0.017(3)
F4 0.135(5) 0.252(7) 0.141(5) 0.120(5) 0.000(4) -0.019(5)
C24 0.060(3) 0.067(4) 0.060(3) 0.004(3) 0.010(3) -0.013(3)
C27 0.059(3) 0.061(3) 0.062(3) -0.001(3) 0.005(3) -0.021(3)
C25 0.060(3) 0.066(4) 0.066(4) -0.005(3) 0.017(3) -0.018(3)
C23 0.061(3) 0.069(4) 0.055(3) -0.001(3) 0.007(3) -0.011(3)
F5 0.400(12) 0.127(5) 0.137(5) 0.014(4) 0.057(6) -0.139(6)
C26 0.054(3) 0.066(4) 0.071(4) -0.009(3) 0.013(3) -0.019(3)
C3 0.071(4) 0.071(4) 0.061(3) 0.006(3) 0.012(3) -0.009(3)
C14 0.082(5) 0.077(4) 0.072(4) 0.015(3) 0.028(4) 0.009(4)
C18 0.069(4) 0.067(4) 0.064(4) -0.004(3) 0.017(3) -0.009(3)
C29 0.077(4) 0.091(5) 0.064(4) 0.006(3) 0.024(3) -0.013(4)
C13 0.067(4) 0.076(4) 0.074(4) 0.014(3) 0.012(3) -0.003(3)
C1 0.055(3) 0.082(4) 0.072(4) -0.012(3) 0.017(3) -0.003(3)
C16 0.062(4) 0.077(4) 0.076(4) -0.012(3) 0.021(3) -0.009(3)
C17 0.080(4) 0.066(4) 0.075(4) 0.006(3) 0.019(3) -0.011(3)
C2 0.075(4) 0.071(4) 0.081(4) 0.010(3) 0.017(3) 0.001(3)
C15 0.102(5) 0.095(5) 0.082(5) 0.016(4) 0.034(4) -0.028(4)
C30 0.083(4) 0.094(5) 0.054(3) 0.009(3) 0.021(3) -0.016(3)
C28 0.069(4) 0.066(4) 0.104(6) 0.006(4) 0.020(4) 0.009(3)
F9 0.240(8) 0.172(6) 0.363(12) 0.146(7) 0.218(9) 0.126(6)
F7 0.175(6) 0.062(3) 0.483(15) 0.024(5) -0.075(8) -0.012(4)
F8 0.260(9) 0.238(8) 0.246(9) -0.108(7) -0.152(8) 0.177(8)

loop_
_atom_type_symbol
_atom_type_description
_atom_type_scat_dispersion_real
_atom_type_scat_dispersion_imag
_atom_type_scat_source
C C 0.0033 0.0016 'International Tables Vol C Tables 4.2.6.8 and 6.1.1.4'
H H 0.0000 0.0000 'International Tables Vol C Tables 4.2.6.8 and 6.1.1.4'
N N 0.0061 0.0033 'International Tables Vol C Tables 4.2.6.8 and 6.1.1.4'
F F 0.0171 0.0103 'International Tables Vol C Tables 4.2.6.8 and 6.1.1.4'

loop_
_geom_angle_atom_site_label_1
_geom_angle_atom_site_label_2
_geom_angle_atom_site_label_3
_geom_angle
C20 N5 N6 111.6(4)
C20 N5 C30 128.5(5)
N6 N5 C30 119.8(5)
C6 N3 N2 107.2(4)
C21 N6 N5 106.2(4)
C16 N4 C20 113.1(5)
N3 N2 C5 111.0(4)
N3 N2 C15 121.6(5)
C5 N2 C15 127.2(5)
C1 N1 C5 113.1(5)
N6 C21 C19 110.7(4)
N6 C21 C22 117.6(5)
C19 C21 C22 131.7(5)
N1 C5 N2 124.0(5)
N1 C5 C4 128.2(5)
N2 C5 C4 107.8(5)
C3 C4 C5 116.2(5)
C3 C4 C6 140.2(5)
C5 C4 C6 103.7(5)
C12 C7 C8 117.9(5)
C12 C7 C6 120.2(5)
C8 C7 C6 121.9(5)
C27 C22 C23 117.4(5)
C27 C22 C21 120.2(5)
C23 C22 C21 122.4(5)
C20 C19 C18 115.8(5)
C20 C19 C21 104.3(5)
C18 C19 C21 139.9(5)
N4 C20 N5 124.5(5)
N4 C20 C19 128.3(5)
N5 C20 C19 107.1(4)
C9 C8 C7 120.2(5)
C9 C8 H00L 119.9
C7 C8 H00L 119.9
C8 C9 C10 121.3(5)
C8 C9 C14 119.8(5)
C10 C9 C14 118.9(5)
N3 C6 C4 110.3(4)
N3 C6 C7 118.4(5)
C4 C6 C7 131.3(5)
C9 C10 C11 118.8(5)
C9 C10 H00O 120.6
C11 C10 H00O 120.6
C11 C12 C7 121.2(5)
C11 C12 H00P 119.4
C7 C12 H00P 119.4
C12 C11 C10 120.5(5)
C12 C11 C13 119.1(5)
C10 C11 C13 120.3(5)
C25 C24 C23 120.9(5)
C25 C24 C29 119.9(5)
C23 C24 C29 119.3(5)
C26 C27 C22 121.8(5)
C26 C27 H00T 119.1
C22 C27 H00T 119.1
C24 C25 C26 119.2(5)
C24 C25 H00U 120.4
C26 C25 H00U 120.4
C24 C23 C22 120.8(5)
C24 C23 H00V 119.6
C22 C23 H00V 119.6
C27 C26 C25 120.0(5)
C27 C26 C28 119.4(6)
C25 C26 C28 120.6(5)
C2 C3 C4 117.6(5)
C2 C3 H00Y 121.2
C4 C3 H00Y 121.2
F6 C14 F5 107.1(8)
F6 C14 F4 104.6(7)
F5 C14 F4 98.5(7)
F6 C14 C9 117.9(6)
F5 C14 C9 114.3(6)
F4 C14 C9 112.4(6)
C17 C18 C19 117.3(5)
C17 C18 H010 121.4
C19 C18 H010 121.4
F11 C29 F10 108.3(6)
F11 C29 F12 103.7(6)
F10 C29 F12 102.2(6)
F11 C29 C24 114.4(6)
F10 C29 C24 114.5(6)
F12 C29 C24 112.5(5)
F1 C13 F3 109.1(6)
F1 C13 F2 104.0(6)
F3 C13 F2 102.9(6)
F1 C13 C11 114.0(6)
F3 C13 C11 114.6(5)
F2 C13 C11 111.1(6)
N1 C1 C2 124.6(5)
N1 C1 H013 117.7
C2 C1 H013 117.7
N4 C16 C17 124.7(5)
N4 C16 H015 117.6
C17 C16 H015 117.6
C18 C17 C16 120.7(6)
C18 C17 H016 119.6
C16 C17 H016 119.6
C3 C2 C1 120.4(6)
C3 C2 H017 119.8
C1 C2 H017 119.8
N2 C15 H01A 109.5
N2 C15 H01B 109.5
H01A C15 H01B 109.5
N2 C15 H01C 109.5
H01A C15 H01C 109.5
H01B C15 H01C 109.5
N5 C30 H01D 109.5
N5 C30 H01E 109.5
H01D C30 H01E 109.5
N5 C30 H01F 109.5
H01D C30 H01F 109.5
H01E C30 H01F 109.5
F7 C28 F8 100.8(9)
F7 C28 F9 100.7(8)
F8 C28 F9 101.9(9)
F7 C28 C26 117.0(7)
F8 C28 C26 117.6(7)
F9 C28 C26 116.1(7)

loop_
_geom_bond_atom_site_label_1
_geom_bond_atom_site_label_2
_geom_bond_distance
F12 C29 1.334(8)
N5 C20 1.346(7)
N5 N6 1.356(6)
N5 C30 1.446(7)
N3 C6 1.336(6)
N3 N2 1.343(6)
F10 C29 1.316(7)
N6 C21 1.326(7)
N4 C16 1.321(7)
N4 C20 1.334(6)
N2 C5 1.360(7)
N2 C15 1.441(7)
N1 C1 1.325(8)
N1 C5 1.334(7)
F3 C13 1.279(7)
F2 C13 1.325(8)
F1 C13 1.276(7)
F11 C29 1.286(8)
C21 C19 1.418(7)
C21 C22 1.476(7)
C5 C4 1.401(7)
F6 C14 1.246(7)
C4 C3 1.387(8)
C4 C6 1.429(7)
C7 C12 1.389(7)
C7 C8 1.403(7)
C7 C6 1.475(7)
C22 C27 1.388(7)
C22 C23 1.391(7)
C19 C20 1.396(7)
C19 C18 1.399(8)
C8 C9 1.376(7)
C8 H00L 0.9300
C9 C10 1.379(7)
C9 C14 1.461(8)
C10 C11 1.382(7)
C10 H00O 0.9300
C12 C11 1.377(7)
C12 H00P 0.9300
C11 C13 1.486(8)
F4 C14 1.315(9)
C24 C25 1.374(8)
C24 C23 1.378(7)
C24 C29 1.476(8)
C27 C26 1.374(7)
C27 H00T 0.9300
C25 C26 1.378(8)
C25 H00U 0.9300
C23 H00V 0.9300
F5 C14 1.268(8)
C26 C28 1.459(8)
C3 C2 1.374(8)
C3 H00Y 0.9300
C18 C17 1.372(8)
C18 H010 0.9300
C1 C2 1.397(8)
C1 H013 0.9300
C16 C17 1.385(8)
C16 H015 0.9300
C17 H016 0.9300
C2 H017 0.9300
C15 H01A 0.9600
C15 H01B 0.9600
C15 H01C 0.9600
C30 H01D 0.9600
C30 H01E 0.9600
C30 H01F 0.9600
C28 F7 1.204(9)
C28 F8 1.206(9)
C28 F9 1.216(8)
